data_4327750
loop_
_publ_author_name
'Fengjuan Cui'
'Shaoguang Li'
'Chuandong Jia'
'Jennifer S. Mathieson'
'Leroy Cronin'
'Xiao-Juan Yang'
'Biao Wu'

_publ_section_title
;
 Anion-Dependent Formation of Helicates versus Mesocates of
 Triple-Stranded M2L3 (M = Fe2+, Cu2+) Complexes
;
_journal_name_full 'Inorganic Chemistry'
_journal_page_first 179
_journal_page_last 187
_journal_paper_doi 10.1021/ic201417y
_journal_volume 51
_journal_year 2012
_chemical_formula_sum 'C81 H72 B7 F28 Fe2 N21'
_chemical_formula_weight 2058.97
_chemical_name_systematic
; 
 ? 
;
_space_group_IT_number 146
_symmetry_cell_setting rhombohedral
_symmetry_space_group_name_Hall 'R 3'
_symmetry_space_group_name_H-M 'R 3 :H'
_atom_sites_solution_hydrogens geom
_atom_sites_solution_primary direct
_atom_sites_solution_secondary difmap
_audit_creation_method SHELXL-97
_cell_angle_alpha 90.00
_cell_angle_beta 90.00
_cell_angle_gamma 120.00
_cell_formula_units_Z 3
_cell_length_a 20.542(2)
_cell_length_b 20.542(2)
_cell_length_c 17.928(2)
_cell_measurement_reflns_used 6647
_cell_measurement_temperature 153(2)
_cell_measurement_theta_max 26.37
_cell_measurement_theta_min 2.54
_cell_volume 6551.6(12)
_computing_cell_refinement 'Bruker SMART'
_computing_data_collection 'Bruker SMART APEX II'
_computing_data_reduction 'Bruker SAINT'
_computing_structure_refinement 'SHELXL-97 (Sheldrick, 2008)'
_computing_structure_solution 'SHELXS-97 (Sheldrick, 2008)'
_diffrn_ambient_temperature 153(2)
_diffrn_measured_fraction_theta_full 0.999
_diffrn_measured_fraction_theta_max 0.999
_diffrn_measurement_device_type 'Bruker APEX II area detector'
_diffrn_measurement_method '\w scans'
_diffrn_radiation_monochromator graphite
_diffrn_radiation_source 'fine-focus sealed tube'
_diffrn_radiation_type MoK\a
_diffrn_radiation_wavelength 0.71073
_diffrn_reflns_av_R_equivalents 0.0295
_diffrn_reflns_av_sigmaI/netI 0.0450
_diffrn_reflns_limit_h_max 23
_diffrn_reflns_limit_h_min -25
_diffrn_reflns_limit_k_max 25
_diffrn_reflns_limit_k_min -25
_diffrn_reflns_limit_l_max 22
_diffrn_reflns_limit_l_min -22
_diffrn_reflns_number 15403
_diffrn_reflns_theta_full 26.37
_diffrn_reflns_theta_max 26.37
_diffrn_reflns_theta_min 1.61
_exptl_absorpt_coefficient_mu 0.451
_exptl_absorpt_correction_T_max 0.8765
_exptl_absorpt_correction_T_min 0.8401
_exptl_absorpt_correction_type multi-scan
_exptl_absorpt_process_details SADABS
_exptl_crystal_colour red
_exptl_crystal_density_diffrn 1.566
_exptl_crystal_description block
_exptl_crystal_F_000 3132
_exptl_crystal_size_max 0.40
_exptl_crystal_size_mid 0.35
_exptl_crystal_size_min 0.30
_refine_diff_density_max 0.651
_refine_diff_density_min -0.352
_refine_diff_density_rms 0.062
_refine_ls_abs_structure_details 'Flack H D (1983), Acta Cryst. A39, 876-881'
_refine_ls_abs_structure_Flack 0.026(18)
_refine_ls_extinction_method none
_refine_ls_goodness_of_fit_ref 1.045
_refine_ls_hydrogen_treatment constr
_refine_ls_matrix_type full
_refine_ls_number_parameters 474
_refine_ls_number_reflns 5944
_refine_ls_number_restraints 39
_refine_ls_restrained_S_all 1.115
_refine_ls_R_factor_all 0.0533
_refine_ls_R_factor_gt 0.0461
_refine_ls_shift/su_max 0.054
_refine_ls_shift/su_mean 0.006
_refine_ls_structure_factor_coef Fsqd
_refine_ls_weighting_details 'calc w=1/[\s^2^(Fo^2^)+(0.0734P)^2^+4.7547P] where P=(Fo^2^+2Fc^2^)/3'
_refine_ls_weighting_scheme calc
_refine_ls_wR_factor_gt 0.1185
_refine_ls_wR_factor_ref 0.1238
_reflns_number_gt 5269
_reflns_number_total 5944
_reflns_threshold_expression >2sigma(I)
_cod_data_source_file ic201417y_si_002_2.cif
_cod_data_source_block LFeBF4
_cod_original_cell_volume 6551.6(13)
_cod_original_sg_symbol_H-M 'R 3'
_cod_database_code 4327750

loop_
_symmetry_equiv_pos_as_xyz
'x, y, z'
'-y, x-y, z'
'-x+y, -x, z'
'x+2/3, y+1/3, z+1/3'
'-y+2/3, x-y+1/3, z+1/3'
'-x+y+2/3, -x+1/3, z+1/3'
'x+1/3, y+2/3, z+2/3'
'-y+1/3, x-y+2/3, z+2/3'
'-x+y+1/3, -x+2/3, z+2/3'

loop_
_atom_site_label
_atom_site_type_symbol
_atom_site_fract_x
_atom_site_fract_y
_atom_site_fract_z
_atom_site_U_iso_or_equiv
_atom_site_adp_type
_atom_site_occupancy
_atom_site_symmetry_multiplicity
_atom_site_calc_flag
_atom_site_refinement_flags
_atom_site_disorder_assembly
_atom_site_disorder_group
Fe1 Fe 0.0000 1.0000 0.39580(4) 0.01859(19) Uani 1 3 d S . .
Fe2 Fe 0.0000 1.0000 -0.19542(4) 0.01876(19) Uani 1 3 d S . .
F1 F 0.40122(18) 0.67833(19) 0.8086(2) 0.0901(12) Uani 1 1 d . . .
F2 F 0.3333 0.6667 0.7083(4) 0.120(3) Uani 1 3 d S . .
N6 N 0.08759(17) 1.07451(18) 0.45286(16) 0.0227(7) Uani 1 1 d . . .
N5 N 0.07824(17) 0.99211(17) 0.34037(16) 0.0197(6) Uani 1 1 d . . .
N4 N 0.03695(18) 0.83203(17) 0.17004(16) 0.0292(6) Uani 1 1 d . . .
N3 N -0.05326(16) 0.79435(15) 0.08961(16) 0.0261(6) Uani 1 1 d . . .
N2 N -0.00174(17) 0.91727(16) -0.13839(17) 0.0223(7) Uani 1 1 d . . .
N1 N 0.00963(18) 1.08600(17) -0.25285(16) 0.0222(7) Uani 1 1 d . . .
N7 N 0.3124(4) 0.9211(3) 0.1778(3) 0.0791(16) Uani 1 1 d . . .
C25 C 0.0873(2) 1.1180(2) 0.5086(2) 0.0282(9) Uani 1 1 d . . .
H25 H 0.0404 1.1089 0.5277 0.034 Uiso 1 1 calc R . .
C24 C 0.1531(2) 1.1762(2) 0.5396(2) 0.0337(9) Uani 1 1 d . . .
H24 H 0.1508 1.2055 0.5793 0.040 Uiso 1 1 calc R . .
C23 C 0.2204(3) 1.1900(2) 0.5118(3) 0.0368(10) Uani 1 1 d . . .
H23 H 0.2659 1.2298 0.5317 0.044 Uiso 1 1 calc R . .
C22 C 0.2224(2) 1.1451(2) 0.4536(3) 0.0354(10) Uani 1 1 d . . .
H22 H 0.2689 1.1539 0.4335 0.042 Uiso 1 1 calc R . .
C21 C 0.1548(2) 1.0879(2) 0.4263(2) 0.0254(8) Uani 1 1 d . . .
C19 C 0.1485(2) 1.0359(2) 0.3667(2) 0.0261(8) Uani 1 1 d . . .
C18 C 0.2092(2) 1.0289(3) 0.3399(3) 0.0362(10) Uani 1 1 d . . .
H18 H 0.2586 1.0605 0.3584 0.043 Uiso 1 1 calc R . .
C17 C 0.1957(2) 0.9759(3) 0.2866(2) 0.0355(10) Uani 1 1 d . . .
H17 H 0.2359 0.9697 0.2688 0.043 Uiso 1 1 calc R . .
C16 C 0.1249(2) 0.9316(2) 0.2590(2) 0.0282(8) Uani 1 1 d . . .
C20 C 0.0671(2) 0.9414(2) 0.2862(2) 0.0241(8) Uani 1 1 d . . .
H20 H 0.0180 0.9116 0.2662 0.029 Uiso 1 1 calc R . .
C15 C 0.1122(2) 0.8721(2) 0.2010(2) 0.0358(9) Uani 1 1 d . . .
H15A H 0.1483 0.8966 0.1596 0.043 Uiso 1 1 calc R . .
H15B H 0.1235 0.8351 0.2242 0.043 Uiso 1 1 calc R . .
C13 C -0.0286(2) 0.7805(2) 0.2057(2) 0.0337(8) Uani 1 1 d . . .
H13 H -0.0330 0.7639 0.2558 0.040 Uiso 1 1 calc R . .
C12 C -0.0848(2) 0.7585(2) 0.1561(2) 0.0331(8) Uani 1 1 d . . .
H12 H -0.1366 0.7245 0.1652 0.040 Uiso 1 1 calc R . .
C14 C 0.0194(2) 0.8384(2) 0.09921(19) 0.0276(7) Uani 1 1 d . . .
H14 H 0.0539 0.8697 0.0621 0.033 Uiso 1 1 calc R . .
C11 C -0.0966(2) 0.7852(2) 0.0211(2) 0.0348(9) Uani 1 1 d . . .
H11A H -0.1284 0.8082 0.0287 0.042 Uiso 1 1 calc R . .
H11B H -0.1304 0.7309 0.0116 0.042 Uiso 1 1 calc R . .
C9 C -0.0475(2) 0.8202(2) -0.0461(2) 0.0286(8) Uani 1 1 d . . .
C8 C -0.0087(2) 0.7890(2) -0.0791(2) 0.0327(9) Uani 1 1 d . . .
H8 H -0.0124 0.7442 -0.0599 0.039 Uiso 1 1 calc R . .
C7 C 0.0365(2) 0.8247(2) -0.1416(2) 0.0306(9) Uani 1 1 d . . .
H7 H 0.0647 0.8051 -0.1646 0.037 Uiso 1 1 calc R . .
C6 C 0.0391(2) 0.8884(2) -0.1686(2) 0.0236(8) Uani 1 1 d . . .
C10 C -0.0436(2) 0.8833(2) -0.0779(2) 0.0251(8) Uani 1 1 d . . .
H10 H -0.0717 0.9036 -0.0560 0.030 Uiso 1 1 calc R . .
C5 C 0.0670(2) 1.1546(2) -0.2308(2) 0.0241(8) Uani 1 1 d . . .
C4 C 0.0780(2) 1.2206(2) -0.2636(2) 0.0346(10) Uani 1 1 d . . .
H4 H 0.1182 1.2675 -0.2471 0.042 Uiso 1 1 calc R . .
C3 C 0.0316(3) 1.2187(2) -0.3196(2) 0.0392(11) Uani 1 1 d . . .
H3 H 0.0386 1.2636 -0.3421 0.047 Uiso 1 1 calc R . .
C2 C -0.0261(3) 1.1483(2) -0.3422(2) 0.0348(10) Uani 1 1 d . . .
H2 H -0.0586 1.1448 -0.3817 0.042 Uiso 1 1 calc R . .
C1 C -0.0360(2) 1.0851(2) -0.3082(2) 0.0281(9) Uani 1 1 d . . .
H1 H -0.0767 1.0380 -0.3237 0.034 Uiso 1 1 calc R . .
C26 C 0.4547(5) 1.0083(6) 0.1458(7) 0.137(4) Uani 1 1 d . . .
H26A H 0.4691 1.0606 0.1565 0.206 Uiso 1 1 calc R . .
H26B H 0.4643 1.0035 0.0931 0.206 Uiso 1 1 calc R . .
H26C H 0.4842 0.9935 0.1771 0.206 Uiso 1 1 calc R . .
C27 C 0.3740(5) 0.9591(4) 0.1619(3) 0.0735(18) Uani 1 1 d . . .
B1 B 0.3333 0.6667 0.7815(3) 0.0289(16) Uani 1 3 d S . .
B2 B 0.7348(3) 0.7927(3) 0.9604(4) 0.0646(19) Uani 1 1 d D . .
B3 B 0.9735(4) 0.6150(4) 0.0360(3) 0.0560(15) Uani 1 1 d D . .
F4 F 0.6943(7) 0.7903(7) 0.9028(5) 0.072(4) Uani 0.556(8) 1 d PD A 1
F5 F 0.8058(4) 0.8468(7) 0.9571(8) 0.147(7) Uani 0.556(8) 1 d PD A 1
F6 F 0.7082(6) 0.8284(4) 1.0187(5) 0.120(4) Uani 0.556(8) 1 d PD A 1
F8 F 1.0145(4) 0.6326(5) -0.0230(3) 0.079(2) Uani 0.556(8) 1 d PD A 1
F9 F 0.9929(4) 0.6556(7) 0.0961(5) 0.109(4) Uani 0.556(8) 1 d PD A 1
F10 F 0.9296(6) 0.5375(4) 0.0450(6) 0.127(4) Uani 0.556(8) 1 d PD A 1
F5A F 0.7906(4) 0.7913(6) 0.9030(4) 0.080(3) Uani 0.444(8) 1 d PD A 2
F6A F 0.7793(7) 0.8459(4) 0.9997(6) 0.087(5) Uani 0.444(8) 1 d PD A 2
F4A F 0.6847(6) 0.7938(9) 0.9162(8) 0.092(6) Uani 0.444(8) 1 d PD A 2
F8A F 1.0409(5) 0.6871(8) 0.0204(8) 0.151(8) Uani 0.444(8) 1 d PD A 2
F9A F 0.9877(5) 0.6027(7) 0.1080(4) 0.079(3) Uani 0.444(8) 1 d PD A 2
F10A F 0.9894(11) 0.5681(10) -0.0043(6) 0.172(9) Uani 0.444(8) 1 d PD A 2
F3 F 0.71248(17) 0.72413(17) 0.9903(2) 0.0735(9) Uani 1 1 d D A .
F7 F 0.9120(2) 0.6219(2) 0.0168(2) 0.0931(12) Uani 1 1 d D A .

loop_
_atom_site_aniso_label
_atom_site_aniso_U_11
_atom_site_aniso_U_22
_atom_site_aniso_U_33
_atom_site_aniso_U_23
_atom_site_aniso_U_13
_atom_site_aniso_U_12
Fe1 0.0194(3) 0.0194(3) 0.0169(4) 0.000 0.000 0.00972(13)
Fe2 0.0203(3) 0.0203(3) 0.0157(4) 0.000 0.000 0.01015(14)
F1 0.0481(18) 0.075(2) 0.148(4) 0.043(2) -0.0023(19) 0.0309(17)
F2 0.158(5) 0.158(5) 0.044(4) 0.000 0.000 0.079(2)
N6 0.0250(17) 0.0226(16) 0.0195(16) 0.0012(13) -0.0006(13) 0.0112(14)
N5 0.0214(16) 0.0211(15) 0.0183(14) 0.0023(12) 0.0009(12) 0.0119(13)
N4 0.0398(17) 0.0345(17) 0.0213(14) -0.0060(12) -0.0035(12) 0.0247(15)
N3 0.0322(16) 0.0190(13) 0.0243(14) 0.0034(11) 0.0029(12) 0.0107(12)
N2 0.0244(16) 0.0199(15) 0.0208(16) -0.0020(12) -0.0028(13) 0.0098(13)
N1 0.0250(16) 0.0263(17) 0.0173(15) 0.0014(13) 0.0017(12) 0.0144(14)
N7 0.106(5) 0.074(4) 0.041(3) -0.002(2) -0.006(3) 0.033(4)
C25 0.035(2) 0.025(2) 0.025(2) -0.0031(15) -0.0012(16) 0.0156(17)
C24 0.040(2) 0.027(2) 0.033(2) -0.0082(17) -0.0104(18) 0.0161(19)
C23 0.036(2) 0.026(2) 0.038(2) -0.0090(17) -0.0133(18) 0.0080(19)
C22 0.030(2) 0.034(2) 0.038(2) -0.0069(18) -0.0046(18) 0.0122(18)
C21 0.0215(19) 0.028(2) 0.0256(19) 0.0038(15) -0.0013(15) 0.0116(16)
C19 0.028(2) 0.028(2) 0.0222(18) -0.0009(15) -0.0003(15) 0.0136(17)
C18 0.0202(19) 0.044(2) 0.040(2) -0.007(2) 0.0001(18) 0.0125(18)
C17 0.031(2) 0.049(2) 0.034(2) -0.0046(18) 0.0021(17) 0.026(2)
C16 0.037(2) 0.037(2) 0.0205(18) -0.0013(15) -0.0019(15) 0.0261(18)
C20 0.0261(18) 0.0272(18) 0.0200(17) -0.0008(14) -0.0015(14) 0.0141(15)
C15 0.042(2) 0.049(2) 0.0294(19) -0.0136(17) -0.0072(17) 0.032(2)
C13 0.051(2) 0.0283(19) 0.0244(17) 0.0006(15) 0.0014(17) 0.0219(18)
C12 0.044(2) 0.0250(18) 0.0273(18) 0.0038(14) 0.0056(16) 0.0146(17)
C14 0.0312(18) 0.0274(17) 0.0248(17) 0.0014(14) 0.0015(14) 0.0151(15)
C11 0.0278(19) 0.037(2) 0.032(2) 0.0105(16) -0.0016(15) 0.0104(17)
C9 0.030(2) 0.0290(19) 0.0222(18) 0.0008(15) -0.0050(15) 0.0118(16)
C8 0.044(2) 0.028(2) 0.031(2) 0.0029(16) -0.0058(17) 0.0208(19)
C7 0.041(2) 0.029(2) 0.024(2) -0.0029(16) 0.0016(17) 0.0189(18)
C6 0.0260(19) 0.0244(19) 0.0232(18) -0.0050(15) -0.0038(15) 0.0146(16)
C10 0.0242(17) 0.0251(18) 0.0232(17) -0.0017(14) 0.0016(14) 0.0102(15)
C5 0.0261(19) 0.027(2) 0.0202(18) -0.0011(15) -0.0004(15) 0.0136(16)
C4 0.040(2) 0.026(2) 0.030(2) 0.0013(17) -0.0040(18) 0.0106(18)
C3 0.054(3) 0.031(2) 0.033(2) 0.0083(18) -0.001(2) 0.021(2)
C2 0.045(3) 0.040(2) 0.026(2) 0.0008(18) -0.0058(18) 0.026(2)
C1 0.031(2) 0.028(2) 0.0221(19) 0.0010(15) -0.0039(15) 0.0125(17)
C26 0.117(7) 0.119(7) 0.163(10) 0.075(7) 0.027(7) 0.049(6)
C27 0.097(5) 0.073(4) 0.045(3) 0.016(3) 0.004(3) 0.039(4)
B1 0.033(2) 0.033(2) 0.022(4) 0.000 0.000 0.0163(10)
B2 0.031(3) 0.058(4) 0.080(4) 0.034(3) -0.009(3) 0.004(3)
B3 0.072(4) 0.064(4) 0.039(3) 0.011(3) 0.011(3) 0.039(3)
F4 0.097(9) 0.066(6) 0.052(4) -0.001(4) -0.023(4) 0.041(6)
F5 0.031(3) 0.164(11) 0.215(15) 0.137(11) 0.009(6) 0.026(5)
F6 0.113(7) 0.072(5) 0.124(7) -0.043(5) 0.017(6) 0.006(5)
F8 0.056(4) 0.089(5) 0.064(4) -0.019(4) 0.041(3) 0.015(3)
F9 0.068(5) 0.169(10) 0.084(6) -0.083(7) -0.024(4) 0.053(6)
F10 0.188(10) 0.058(4) 0.138(7) 0.044(5) 0.096(7) 0.063(6)
F5A 0.053(5) 0.128(8) 0.055(4) 0.001(5) 0.012(3) 0.042(5)
F6A 0.142(12) 0.042(5) 0.095(8) -0.050(5) -0.082(8) 0.060(7)
F4A 0.019(4) 0.091(10) 0.155(14) 0.082(9) -0.002(5) 0.020(5)
F8A 0.085(7) 0.192(16) 0.174(14) 0.123(13) 0.017(8) 0.068(9)
F9A 0.060(5) 0.134(9) 0.038(4) 0.021(5) 0.010(3) 0.045(6)
F10A 0.33(2) 0.219(17) 0.096(9) -0.086(11) -0.088(12) 0.230(19)
F3 0.0653(19) 0.066(2) 0.094(2) 0.0317(18) 0.0008(17) 0.0361(17)
F7 0.073(3) 0.109(3) 0.090(3) 0.004(2) 0.006(2) 0.040(2)

loop_
_atom_type_symbol
_atom_type_description
_atom_type_scat_dispersion_real
_atom_type_scat_dispersion_imag
_atom_type_scat_source
C C 0.0033 0.0016 'International Tables Vol C Tables 4.2.6.8 and 6.1.1.4'
H H 0.0000 0.0000 'International Tables Vol C Tables 4.2.6.8 and 6.1.1.4'
B B 0.0013 0.0007 'International Tables Vol C Tables 4.2.6.8 and 6.1.1.4'
N N 0.0061 0.0033 'International Tables Vol C Tables 4.2.6.8 and 6.1.1.4'
F F 0.0171 0.0103 'International Tables Vol C Tables 4.2.6.8 and 6.1.1.4'
Fe Fe 0.3463 0.8444 'International Tables Vol C Tables 4.2.6.8 and 6.1.1.4'

loop_
_geom_angle_atom_site_label_1
_geom_angle_atom_site_label_2
_geom_angle_atom_site_label_3
_geom_angle
_geom_angle_site_symmetry_1
_geom_angle_site_symmetry_3
N5 Fe1 N5 96.66(11) . 3_465
N5 Fe1 N5 96.66(11) . 2_675
N5 Fe1 N5 96.66(11) 3_465 2_675
N5 Fe1 N6 86.03(12) . 3_465
N5 Fe1 N6 81.93(13) 3_465 3_465
N5 Fe1 N6 177.10(14) 2_675 3_465
N5 Fe1 N6 177.10(14) . 2_675
N5 Fe1 N6 86.03(12) 3_465 2_675
N5 Fe1 N6 81.92(13) 2_675 2_675
N6 Fe1 N6 95.43(12) 3_465 2_675
N5 Fe1 N6 81.92(13) . .
N5 Fe1 N6 177.10(14) 3_465 .
N5 Fe1 N6 86.03(12) 2_675 .
N6 Fe1 N6 95.43(12) 3_465 .
N6 Fe1 N6 95.43(12) 2_675 .
N1 Fe2 N1 95.12(12) . 2_675
N1 Fe2 N1 95.12(12) . 3_465
N1 Fe2 N1 95.12(12) 2_675 3_465
N1 Fe2 N2 81.73(13) . 2_675
N1 Fe2 N2 175.89(13) 2_675 2_675
N1 Fe2 N2 87.81(12) 3_465 2_675
N1 Fe2 N2 87.82(12) . 3_465
N1 Fe2 N2 81.73(13) 2_675 3_465
N1 Fe2 N2 175.89(13) 3_465 3_465
N2 Fe2 N2 95.47(12) 2_675 3_465
N1 Fe2 N2 175.89(13) . .
N1 Fe2 N2 87.82(12) 2_675 .
N1 Fe2 N2 81.73(13) 3_465 .
N2 Fe2 N2 95.47(12) 2_675 .
N2 Fe2 N2 95.47(12) 3_465 .
C25 N6 C21 118.1(3) . .
C25 N6 Fe1 126.7(3) . .
C21 N6 Fe1 114.7(3) . .
C19 N5 C20 118.4(3) . .
C19 N5 Fe1 114.6(2) . .
C20 N5 Fe1 126.5(2) . .
C14 N4 C13 107.7(3) . .
C14 N4 C15 124.6(3) . .
C13 N4 C15 127.6(3) . .
C14 N3 C12 108.8(3) . .
C14 N3 C11 127.1(3) . .
C12 N3 C11 124.0(3) . .
C10 N2 C6 118.0(3) . .
C10 N2 Fe2 126.8(3) . .
C6 N2 Fe2 114.9(3) . .
C1 N1 C5 117.3(3) . .
C1 N1 Fe2 127.6(3) . .
C5 N1 Fe2 115.0(2) . .
N6 C25 C24 122.8(4) . .
C23 C24 C25 118.8(4) . .
C24 C23 C22 119.6(4) . .
C21 C22 C23 118.2(4) . .
N6 C21 C22 122.5(4) . .
N6 C21 C19 113.5(3) . .
C22 C21 C19 124.0(4) . .
N5 C19 C18 121.3(4) . .
N5 C19 C21 114.5(3) . .
C18 C19 C21 124.2(4) . .
C17 C18 C19 118.8(4) . .
C16 C17 C18 120.5(4) . .
C17 C16 C20 118.7(4) . .
C17 C16 C15 118.6(3) . .
C20 C16 C15 122.7(3) . .
N5 C20 C16 122.3(3) . .
N4 C15 C16 114.9(3) . .
C12 C13 N4 107.2(3) . .
C13 C12 N3 107.2(3) . .
N3 C14 N4 108.9(3) . .
N3 C11 C9 112.9(3) . .
C10 C9 C8 118.8(4) . .
C10 C9 C11 119.4(4) . .
C8 C9 C11 121.7(4) . .
C9 C8 C7 118.9(4) . .
C6 C7 C8 118.8(4) . .
N2 C6 C7 122.5(4) . .
N2 C6 C5 113.8(3) . 3_465
C7 C6 C5 123.7(3) . 3_465
N2 C10 C9 122.9(4) . .
N1 C5 C4 121.3(4) . .
N1 C5 C6 113.7(3) . 2_675
C4 C5 C6 124.9(4) . 2_675
C3 C4 C5 120.7(4) . .
C4 C3 C2 117.5(4) . .
C1 C2 C3 120.3(4) . .
C2 C1 N1 122.8(4) . .
N7 C27 C26 176.7(8) . .
F2 B1 F1 110.6(3) . 3_565
F2 B1 F1 110.6(3) . .
F1 B1 F1 108.3(3) 3_565 .
F2 B1 F1 110.6(3) . 2_665
F1 B1 F1 108.3(3) 3_565 2_665
F1 B1 F1 108.3(3) . 2_665
F6A B2 F4A 124.8(9) . .
F6A B2 F4 131.1(8) . .
F4A B2 F4 14.9(11) . .
F6A B2 F5 42.6(7) . .
F4A B2 F5 120.4(8) . .
F4 B2 F5 114.2(8) . .
F6A B2 F3 114.2(6) . .
F4A B2 F3 113.4(8) . .
F4 B2 F3 113.2(7) . .
F5 B2 F3 123.4(6) . .
F6A B2 F6 57.9(7) . .
F4A B2 F6 86.1(10) . .
F4 B2 F6 100.6(7) . .
F5 B2 F6 97.8(8) . .
F3 B2 F6 102.2(5) . .
F6A B2 F5A 99.7(8) . .
F4A B2 F5A 101.2(9) . .
F4 B2 F5A 86.5(7) . .
F5 B2 F5A 58.1(7) . .
F3 B2 F5A 96.4(6) . .
F6 B2 F5A 155.4(6) . .
F8 B3 F9 123.7(7) . .
F8 B3 F10A 53.9(8) . .
F9 B3 F10A 141.9(8) . .
F8 B3 F9A 130.9(7) . .
F9 B3 F9A 46.6(5) . .
F10A B3 F9A 102.6(8) . .
F8 B3 F7 105.6(6) . .
F9 B3 F7 98.3(6) . .
F10A B3 F7 119.5(7) . .
F9A B3 F7 122.8(6) . .
F8 B3 F10 112.1(6) . .
F9 B3 F10 117.0(8) . .
F10A B3 F10 60.1(9) . .
F9A B3 F10 75.9(7) . .
F7 B3 F10 92.4(6) . .
F8 B3 F8A 53.4(7) . .
F9 B3 F8A 71.1(8) . .
F10A B3 F8A 100.1(10) . .
F9A B3 F8A 100.7(7) . .
F7 B3 F8A 107.4(6) . .
F10 B3 F8A 157.6(8) . .

loop_
_geom_bond_atom_site_label_1
_geom_bond_atom_site_label_2
_geom_bond_distance
_geom_bond_site_symmetry_2
Fe1 N5 1.964(3) .
Fe1 N5 1.964(3) 3_465
Fe1 N5 1.964(3) 2_675
Fe1 N6 1.968(3) 3_465
Fe1 N6 1.968(3) 2_675
Fe1 N6 1.968(3) .
Fe2 N1 1.967(3) .
Fe2 N1 1.967(3) 2_675
Fe2 N1 1.967(3) 3_465
Fe2 N2 1.968(3) 2_675
Fe2 N2 1.968(3) 3_465
Fe2 N2 1.968(3) .
F1 B1 1.380(4) .
F2 B1 1.312(9) .
N6 C25 1.343(5) .
N6 C21 1.352(5) .
N5 C19 1.348(5) .
N5 C20 1.357(5) .
N4 C14 1.344(4) .
N4 C13 1.384(5) .
N4 C15 1.450(5) .
N3 C14 1.313(5) .
N3 C12 1.381(5) .
N3 C11 1.473(5) .
N2 C10 1.342(5) .
N2 C6 1.360(5) .
N1 C1 1.359(5) .
N1 C5 1.367(5) .
N7 C27 1.141(9) .
C25 C24 1.394(6) .
C24 C23 1.360(7) .
C23 C22 1.407(6) .
C22 C21 1.386(6) .
C21 C19 1.470(5) .
C19 C18 1.409(6) .
C18 C17 1.369(6) .
C17 C16 1.366(6) .
C16 C20 1.387(5) .
C16 C15 1.526(5) .
C13 C12 1.343(6) .
C11 C9 1.504(5) .
C9 C10 1.380(5) .
C9 C8 1.382(6) .
C8 C7 1.404(6) .
C7 C6 1.370(6) .
C6 C5 1.470(5) 3_465
C5 C4 1.388(6) .
C5 C6 1.470(5) 2_675
C4 C3 1.371(6) .
C3 C2 1.395(6) .
C2 C1 1.355(6) .
C26 C27 1.476(12) .
B1 F1 1.380(4) 3_565
B1 F1 1.380(4) 2_665
B2 F6A 1.236(8) .
B2 F4A 1.308(10) .
B2 F4 1.313(10) .
B2 F5 1.320(8) .
B2 F3 1.355(6) .
B2 F6 1.527(10) .
B2 F5A 1.551(9) .
B3 F8 1.286(7) .
B3 F9 1.298(8) .
B3 F10A 1.367(10) .
B3 F9A 1.374(8) .
B3 F7 1.383(7) .
B3 F10 1.391(8) .
B3 F8A 1.462(11) .
